data_4334763
loop_
_publ_author_name
'A. L. Johnson'
'A. J. Kingsley'
'G. Kociok-K\"ohn'
'K. C. Molloy'
'A. L. Sudlow'

_publ_section_title
;
 Inorganic and Organozinc Fluorocarboxylates: Synthesis, Structure and
 Materials Chemistry
;
_journal_name_full 'Inorganic Chemistry'
_journal_page_first 5515
_journal_page_last 5526
_journal_paper_doi 10.1021/ic400420h
_journal_volume 52
_journal_year 2013
_chemical_formula_moiety 'C6 H5 F7 O2 Zn'
_chemical_formula_sum 'C6 H5 F7 O2 Zn'
_chemical_formula_weight 307.47
_chemical_name_systematic
;
 ?
;
_space_group_IT_number 15
_symmetry_cell_setting monoclinic
_symmetry_space_group_name_Hall '-C 2yc'
_symmetry_space_group_name_H-M 'C 1 2/c 1'
_atom_sites_solution_hydrogens geom
_atom_sites_solution_primary direct
_atom_sites_solution_secondary difmap
_audit_creation_method SHELXL-97
_cell_angle_alpha 90.00
_cell_angle_beta 102.881(3)
_cell_angle_gamma 90.00
_cell_formula_units_Z 8
_cell_length_a 19.1655(8)
_cell_length_b 10.4966(4)
_cell_length_c 10.0172(3)
_cell_measurement_reflns_used 20459
_cell_measurement_temperature 150(2)
_cell_measurement_theta_max 27.485
_cell_measurement_theta_min 2.910
_cell_volume 1964.47(13)
_computing_cell_refinement 'HKL Scalepack (Otwinowski & Minor, 1997)'
_computing_data_collection 'Collect (Nonius BV, 1997-2000)'
_computing_data_reduction
;
 DENZO-SCALEPACK Z. Otwinowski and W. Minor, " 
 Processing of x-ray Diffraction Data Collected in Oscillation Mode ", 
 Methods in Enzymology, Volume 276: Macromolecular Crystallography, 
 part A, p.307-326, 1997,C.W. Carter, Jr. & R. M. Sweet, Eds., Academic Press.
;
_computing_molecular_graphics 'ORTEP3 for Windows - Farrugia, L. J. J. Appl. Crystallogr. 1997, 30, 565'
_computing_publication_material
;
 'WinGX publication routines, Farrugia, 
 L. J., J. Appl. Crystallogr., 1999, 32, 837-838
;
_computing_structure_refinement
;
 SHELXL97 -Program for Crystal Structure Analysis (Release 97-2). 
 Sheldrick, G.M., Instit\"ut f\"ur Anorganische Chemie der Universit\"at, 
 Tammanstrasse 4, D-3400 G\"ottingen, Germany, 1998 
;
_computing_structure_solution
; 
 SIR97- Altomare A., Burla M.C., Camalli M., Cascarano G.L., Giacovazzo C. , 
 Guagliardi A., Moliterni A.G.G., Polidori G.,Spagna R. 
 (1999) J. Appl. Cryst. 32, 115-119
;
_diffrn_ambient_temperature 150(2)
_diffrn_measured_fraction_theta_full 0.996
_diffrn_measured_fraction_theta_max 0.996
_diffrn_measurement_device_type 'Nonius Kappa CCD'
_diffrn_measurement_method '276 2.0 degree images with \f and \w scans'
_diffrn_radiation_monochromator graphite
_diffrn_radiation_source 'fine-focus sealed tube'
_diffrn_radiation_type MoK\a
_diffrn_radiation_wavelength 0.71073
_diffrn_reflns_av_R_equivalents 0.0503
_diffrn_reflns_av_sigmaI/netI 0.0312
_diffrn_reflns_limit_h_max 24
_diffrn_reflns_limit_h_min -24
_diffrn_reflns_limit_k_max 13
_diffrn_reflns_limit_k_min -13
_diffrn_reflns_limit_l_max 12
_diffrn_reflns_limit_l_min -12
_diffrn_reflns_number 17749
_diffrn_reflns_theta_full 27.46
_diffrn_reflns_theta_max 27.46
_diffrn_reflns_theta_min 3.21
_diffrn_standards_decay_% 0
_diffrn_standards_number 0
_exptl_absorpt_coefficient_mu 2.589
_exptl_absorpt_correction_T_max 0.7818
_exptl_absorpt_correction_T_min 0.3887
_exptl_absorpt_correction_type multi-scan
_exptl_absorpt_process_details
;
multi-scan from symmetry-related measurements 
Sortav (Blessing 1995)
;
_exptl_crystal_colour colourless
_exptl_crystal_density_diffrn 2.079
_exptl_crystal_description needle
_exptl_crystal_F_000 1200
_exptl_crystal_size_max 0.45
_exptl_crystal_size_mid 0.10
_exptl_crystal_size_min 0.10
_refine_diff_density_max 0.472
_refine_diff_density_min -0.571
_refine_diff_density_rms 0.112
_refine_ls_extinction_method none
_refine_ls_goodness_of_fit_ref 1.052
_refine_ls_hydrogen_treatment constr
_refine_ls_matrix_type full
_refine_ls_number_parameters 146
_refine_ls_number_reflns 2238
_refine_ls_number_restraints 0
_refine_ls_restrained_S_all 1.052
_refine_ls_R_factor_all 0.0503
_refine_ls_R_factor_gt 0.0317
_refine_ls_shift/su_max 0.000
_refine_ls_shift/su_mean 0.000
_refine_ls_structure_factor_coef Fsqd
_refine_ls_weighting_details 'calc w=1/[\s^2^(Fo^2^)+(0.0439P)^2^+1.5593P] where P=(Fo^2^+2Fc^2^)/3'
_refine_ls_weighting_scheme calc
_refine_ls_wR_factor_gt 0.0729
_refine_ls_wR_factor_ref 0.0808
_reflns_number_gt 1752
_reflns_number_total 2238
_reflns_threshold_expression >2sigma(I)
_cod_data_source_file ic400420h_si_001_4.cif
_cod_data_source_block h12kcm3
_cod_original_sg_symbol_H-M 'C 2/c'
_cod_database_code 4334763

loop_
_symmetry_equiv_pos_as_xyz
'x, y, z'
'-x, y, -z+1/2'
'x+1/2, y+1/2, z'
'-x+1/2, y+1/2, -z+1/2'
'-x, -y, -z'
'x, -y, z-1/2'
'-x+1/2, -y+1/2, -z'
'x+1/2, -y+1/2, z-1/2'

loop_
_atom_site_label
_atom_site_type_symbol
_atom_site_fract_x
_atom_site_fract_y
_atom_site_fract_z
_atom_site_U_iso_or_equiv
_atom_site_adp_type
_atom_site_occupancy
_atom_site_symmetry_multiplicity
_atom_site_calc_flag
_atom_site_refinement_flags
Zn Zn -0.032009(15) 0.11980(3) 0.08093(3) 0.02626(12) Uani 1 1 d .
F1 F 0.18500(8) -0.18241(15) 0.32665(17) 0.0394(4) Uani 1 1 d .
F2 F 0.16049(8) -0.17351(16) 0.10396(16) 0.0385(4) Uani 1 1 d .
F3 F 0.21624(9) 0.06222(18) 0.1113(2) 0.0530(5) Uani 1 1 d .
F4 F 0.24026(10) 0.0635(2) 0.3328(2) 0.0584(5) Uani 1 1 d .
F5 F 0.32577(11) -0.1422(3) 0.3380(3) 0.1085(11) Uani 1 1 d .
F6 F 0.35415(10) 0.0135(2) 0.2260(3) 0.0752(7) Uani 1 1 d .
F7 F 0.30254(12) -0.1500(3) 0.1216(3) 0.0890(9) Uani 1 1 d .
O1 O 0.05436(9) -0.01578(16) 0.11032(16) 0.0263(4) Uani 1 1 d .
O2 O 0.09548(9) 0.00996(17) 0.33653(17) 0.0312(4) Uani 1 1 d .
C1 C -0.00761(15) 0.2979(3) 0.0678(3) 0.0339(6) Uani 1 1 d .
H1A H -0.0494 0.3511 0.0742 0.041 Uiso 1 1 calc R
H1B H 0.0321 0.3201 0.1459 0.041 Uiso 1 1 calc R
C2 C 0.0146(2) 0.3282(3) -0.0657(3) 0.0507(8) Uani 1 1 d .
H2A H 0.0564 0.2767 -0.0720 0.076 Uiso 1 1 calc R
H2B H 0.0267 0.4187 -0.0677 0.076 Uiso 1 1 calc R
H2C H -0.0250 0.3085 -0.1433 0.076 Uiso 1 1 calc R
C3 C 0.09939(12) -0.0298(2) 0.2222(2) 0.0241(5) Uani 1 1 d .
C4 C 0.16924(13) -0.1029(2) 0.2193(3) 0.0277(5) Uani 1 1 d .
C5 C 0.23256(14) -0.0117(3) 0.2233(3) 0.0345(6) Uani 1 1 d .
C6 C 0.30552(16) -0.0745(4) 0.2264(4) 0.0530(9) Uani 1 1 d .

loop_
_atom_site_aniso_label
_atom_site_aniso_U_11
_atom_site_aniso_U_22
_atom_site_aniso_U_33
_atom_site_aniso_U_23
_atom_site_aniso_U_13
_atom_site_aniso_U_12
Zn 0.02442(17) 0.02874(18) 0.02597(18) 0.00132(12) 0.00638(11) -0.00080(12)
F1 0.0345(9) 0.0400(9) 0.0432(9) 0.0120(7) 0.0077(7) 0.0116(7)
F2 0.0285(8) 0.0450(9) 0.0409(9) -0.0177(7) 0.0055(7) 0.0053(7)
F3 0.0394(10) 0.0550(11) 0.0653(12) 0.0207(10) 0.0132(9) -0.0010(8)
F4 0.0432(11) 0.0713(13) 0.0637(13) -0.0356(11) 0.0184(9) -0.0221(9)
F5 0.0295(12) 0.155(3) 0.136(3) 0.078(2) 0.0066(13) 0.0266(14)
F6 0.0285(10) 0.0778(15) 0.124(2) -0.0053(14) 0.0272(11) -0.0108(10)
F7 0.0454(13) 0.0957(18) 0.137(2) -0.0436(17) 0.0427(14) 0.0057(12)
O1 0.0221(9) 0.0311(9) 0.0248(9) -0.0002(7) 0.0032(7) 0.0023(7)
O2 0.0266(9) 0.0411(11) 0.0259(9) -0.0030(8) 0.0059(7) 0.0042(8)
C1 0.0345(14) 0.0311(14) 0.0386(15) -0.0026(11) 0.0134(12) -0.0030(11)
C2 0.073(2) 0.0392(17) 0.0453(19) 0.0025(14) 0.0242(17) -0.0052(16)
C3 0.0217(12) 0.0254(12) 0.0260(13) 0.0003(10) 0.0070(10) -0.0008(10)
C4 0.0245(13) 0.0320(14) 0.0253(13) -0.0027(10) 0.0031(10) 0.0045(10)
C5 0.0265(14) 0.0404(16) 0.0365(15) -0.0031(12) 0.0069(11) 0.0010(12)
C6 0.0243(15) 0.067(2) 0.069(2) 0.0028(19) 0.0127(15) 0.0027(15)

loop_
_atom_type_symbol
_atom_type_description
_atom_type_scat_dispersion_real
_atom_type_scat_dispersion_imag
_atom_type_scat_source
C C 0.0033 0.0016 'International Tables Vol C Tables 4.2.6.8 and 6.1.1.4'
H H 0.0000 0.0000 'International Tables Vol C Tables 4.2.6.8 and 6.1.1.4'
O O 0.0106 0.0060 'International Tables Vol C Tables 4.2.6.8 and 6.1.1.4'
F F 0.0171 0.0103 'International Tables Vol C Tables 4.2.6.8 and 6.1.1.4'
Zn Zn 0.2839 1.4301 'International Tables Vol C Tables 4.2.6.8 and 6.1.1.4'

loop_
_geom_angle_atom_site_label_1
_geom_angle_atom_site_label_2
_geom_angle_atom_site_label_3
_geom_angle
_geom_angle_site_symmetry_1
_geom_angle_site_symmetry_3
C1 Zn O2 140.15(10) . 2
C1 Zn O1 117.20(10) . .
O2 Zn O1 94.76(7) 2 .
C1 Zn O1 115.45(9) . 5
O2 Zn O1 93.26(7) 2 5
O1 Zn O1 77.40(7) . 5
C3 O1 Zn 123.48(15) . .
C3 O1 Zn 133.55(15) . 5
Zn O1 Zn 102.60(7) . 5
C3 O2 Zn 138.67(16) . 2
C2 C1 Zn 112.28(19) . .
C2 C1 H1A 109.1 . .
Zn C1 H1A 109.1 . .
C2 C1 H1B 109.1 . .
Zn C1 H1B 109.1 . .
H1A C1 H1B 107.9 . .
C1 C2 H2A 109.5 . .
C1 C2 H2B 109.5 . .
H2A C2 H2B 109.5 . .
C1 C2 H2C 109.5 . .
H2A C2 H2C 109.5 . .
H2B C2 H2C 109.5 . .
O2 C3 O1 127.8(2) . .
O2 C3 C4 114.6(2) . .
O1 C3 C4 117.7(2) . .
F1 C4 F2 107.8(2) . .
F1 C4 C5 109.3(2) . .
F2 C4 C5 108.1(2) . .
F1 C4 C3 109.5(2) . .
F2 C4 C3 110.15(19) . .
C5 C4 C3 111.8(2) . .
F4 C5 F3 107.9(2) . .
F4 C5 C4 109.3(2) . .
F3 C5 C4 107.6(2) . .
F4 C5 C6 107.7(2) . .
F3 C5 C6 107.8(2) . .
C4 C5 C6 116.2(3) . .
F7 C6 F5 108.0(4) . .
F7 C6 F6 109.2(3) . .
F5 C6 F6 108.0(3) . .
F7 C6 C5 111.5(3) . .
F5 C6 C5 110.2(3) . .
F6 C6 C5 109.9(3) . .

loop_
_geom_bond_atom_site_label_1
_geom_bond_atom_site_label_2
_geom_bond_distance
_geom_bond_site_symmetry_2
Zn C1 1.939(3) .
Zn O2 1.9853(17) 2
Zn O1 2.1528(17) .
Zn O1 2.1634(16) 5
F1 C4 1.341(3) .
F2 C4 1.352(3) .
F3 C5 1.342(3) .
F4 C5 1.332(3) .
F5 C6 1.308(4) .
F6 C6 1.313(4) .
F7 C6 1.306(4) .
O1 C3 1.262(3) .
O1 Zn 2.1634(16) 5
O2 C3 1.237(3) .
O2 Zn 1.9853(17) 2
C1 C2 1.524(4) .
C1 H1A 0.9900 .
C1 H1B 0.9900 .
C2 H2A 0.9800 .
C2 H2B 0.9800 .
C2 H2C 0.9800 .
C3 C4 1.549(3) .
C4 C5 1.539(4) .
C5 C6 1.540(4) .
